data_2202406
loop_
_publ_author_name
P.R.Seshadri
S.Selvanayagam
D.Velmurugan
' K.Ravikumar'
A.R.Sureshbabu
' R.Raghunathan'

_publ_section_title
1-Methyl-4'-(3-nitrophenyl)-1<i>H</i>-indole-3-spiro-2'-pyrrolidine-3'-spiro-2''-indan-2,1'',3''-trione
_journal_issue 12
_journal_name_full 'Acta Crystallographica Section E'
_journal_page_first o2025
_journal_page_last o2027
_journal_paper_doi 10.1107/S1600536803026345
_journal_volume 59
_journal_year 2003
_chemical_formula_iupac 'C26 H19 N3 O5'
_chemical_formula_moiety 'C26 H19 N3 O5'
_chemical_formula_sum 'C26 H19 N3 O5'
_chemical_formula_weight 453.44
_chemical_name_systematic
;
1-Methyl-4'-(3-nitrophenyl)-1H-indole-3-spiro-2'-pyrrolidine-3'-
spiro-2''-indan-2,1'',3''-trione
;
_space_group_IT_number 2
_symmetry_cell_setting triclinic
_symmetry_space_group_name_Hall '-P 1'
_symmetry_space_group_name_H-M 'P -1'
_atom_sites_solution_hydrogens geom
_atom_sites_solution_primary direct
_atom_sites_solution_secondary difmap
_audit_creation_method SHELXL-97
_cell_angle_alpha 93.392(2)
_cell_angle_beta 91.0920(10)
_cell_angle_gamma 93.6600(10)
_cell_formula_units_Z 2
_cell_length_a 7.7610(6)
_cell_length_b 11.6696(10)
_cell_length_c 11.9952(9)
_cell_measurement_reflns_used 2386
_cell_measurement_temperature 293(2)
_cell_measurement_theta_max 27.15
_cell_measurement_theta_min 2.37
_cell_volume 1081.98(15)
_computing_cell_refinement 'SAINT (Bruker, 2001)'
_computing_data_collection 'SMART (Bruker, 2001) '
_computing_data_reduction SAINT
_computing_molecular_graphics
;
'ORTEP3 (Farrugia, 1997) and PLATON (Spek, 1990)'
;
_computing_publication_material 'SHELXL97 and PARST (Nardelli, 1995)'
_computing_structure_refinement 'SHELXL97 (Sheldrick, 1997)'
_computing_structure_solution 'SHELXS97 (Sheldrick, 1997)'
_diffrn_ambient_temperature 293(2)
_diffrn_measured_fraction_theta_full 0.909
_diffrn_measured_fraction_theta_max 0.909
_diffrn_measurement_device 'Bruker Smart APEX'
_diffrn_measurement_device_type 'CCD Area Detector'
_diffrn_measurement_method '\w scans'
_diffrn_radiation_monochromator graphite
_diffrn_radiation_source 'fine-focus sealed tube'
_diffrn_radiation_type MoK\a
_diffrn_radiation_wavelength 0.71073
_diffrn_reflns_av_R_equivalents 0.0135
_diffrn_reflns_av_sigmaI/netI 0.0288
_diffrn_reflns_limit_h_max 10
_diffrn_reflns_limit_h_min -10
_diffrn_reflns_limit_k_max 14
_diffrn_reflns_limit_k_min -13
_diffrn_reflns_limit_l_max 15
_diffrn_reflns_limit_l_min -10
_diffrn_reflns_number 6822
_diffrn_reflns_theta_full 27.98
_diffrn_reflns_theta_max 27.98
_diffrn_reflns_theta_min 1.75
_diffrn_standards_number 0
_exptl_absorpt_coefficient_mu 0.098
_exptl_absorpt_correction_T_max 0.9864
_exptl_absorpt_correction_T_min 0.9796
_exptl_absorpt_correction_type multi-scan
_exptl_absorpt_process_details '(SADABS; Sheldrick, 2001)'
_exptl_crystal_colour yellow
_exptl_crystal_density_diffrn 1.392
_exptl_crystal_density_method 'not measured'
_exptl_crystal_description Needles
_exptl_crystal_F_000 472
_exptl_crystal_size_max 0.21
_exptl_crystal_size_mid 0.16
_exptl_crystal_size_min 0.14
_refine_diff_density_max 0.307
_refine_diff_density_min -0.258
_refine_ls_extinction_method none
_refine_ls_goodness_of_fit_ref 1.014
_refine_ls_hydrogen_treatment constr
_refine_ls_matrix_type full
_refine_ls_number_parameters 307
_refine_ls_number_reflns 4747
_refine_ls_number_restraints 0
_refine_ls_restrained_S_all 1.014
_refine_ls_R_factor_all 0.0711
_refine_ls_R_factor_gt 0.0519
_refine_ls_shift/su_max <0.000
_refine_ls_shift/su_mean <0.000
_refine_ls_structure_factor_coef Fsqd
_refine_ls_weighting_details 'w=1/[\s^2^(Fo^2^)+(0.0932P)^2^+0.165P] where P=(Fo^2^+2Fc^2^)/3'
_refine_ls_weighting_scheme calc
_refine_ls_wR_factor_gt 0.1465
_refine_ls_wR_factor_ref 0.1627
_reflns_number_gt 3472
_reflns_number_total 4747
_reflns_threshold_expression I>2\s(I)
_cod_data_source_file bt6378.cif
_cod_data_source_block I
_cod_depositor_comments
;
The following automatic conversions were performed:
'_symmetry_cell_setting' value 'Triclinic' changed to 'triclinic'
according to '/home/saulius/struct/CIF-dictionaries/cif_core.dic'
dictionary named 'cif_core.dic' version 2.4.1 from 2010-06-29.

Automatic conversion script
Id: cif_fix_enum 1527 2010-12-29 10:47:43Z saulius 

The following automatic conversions were performed:

'_symmetry_cell_setting' value 'Triclinic' changed to 'triclinic'
according to /home/saulius/struct/CIF-dictionaries/cif_core.dic
dictionary named 'cif_core.dic' version 2.4.1 from 2010-06-29.

Automatic conversion script
Id: cif_fix_values 1715 2011-07-08 13:25:40Z adriana 
;
_cod_original_sg_symbol_H-M P-1
_cod_database_code 2202406
_cod_database_fobs_code 2202406

loop_
_symmetry_equiv_pos_as_xyz
'x, y, z'
'-x, -y, -z'

loop_
_atom_site_label
_atom_site_fract_x
_atom_site_fract_y
_atom_site_fract_z
_atom_site_U_iso_or_equiv
_atom_site_adp_type
_atom_site_calc_flag
_atom_site_refinement_flags
_atom_site_occupancy
_atom_site_disorder_assembly
_atom_site_disorder_group
_atom_site_type_symbol
N1 0.0636(2) 0.02827(15) 0.14814(14) 0.0613(5) Uani d . 1 . . N
H1 -0.0160 -0.0161 0.1142 0.074 Uiso calc R 1 . . H
C2 0.1514(3) 0.11612(18) 0.10045(17) 0.0560(5) Uani d . 1 . . C
O3 0.1462(2) 0.13715(14) 0.00201(12) 0.0722(5) Uani d . 1 . . O
C4 0.2656(2) 0.18439(16) 0.19517(14) 0.0465(4) Uani d . 1 . . C
C5 0.2429(2) 0.10601(15) 0.28967(15) 0.0454(4) Uani d . 1 . . C
C6 0.3245(2) 0.10738(16) 0.39291(17) 0.0527(5) Uani d . 1 . . C
H6 0.4108 0.1640 0.4137 0.063 Uiso calc R 1 . . H
C7 0.2763(3) 0.02350(18) 0.46520(18) 0.0605(5) Uani d . 1 . . C
H7 0.3303 0.0239 0.5351 0.073 Uiso calc R 1 . . H
C8 0.1484(3) -0.06093(18) 0.4342(2) 0.0644(6) Uani d . 1 . . C
H8 0.1161 -0.1157 0.4844 0.077 Uiso calc R 1 . . H
C9 0.0678(3) -0.06564(17) 0.33022(19) 0.0620(5) Uani d . 1 . . C
H9 -0.0170 -0.1232 0.3091 0.074 Uiso calc R 1 . . H
C10 0.1176(2) 0.01804(16) 0.25889(16) 0.0506(4) Uani d . 1 . . C
C11 0.2000(2) 0.30860(15) 0.21580(14) 0.0435(4) Uani d . 1 . . C
C12 0.2879(2) 0.37348(17) 0.12103(15) 0.0498(4) Uani d . 1 . . C
H12 0.2127 0.3581 0.0546 0.060 Uiso calc R 1 . . H
C13 0.4519(3) 0.31045(19) 0.09801(19) 0.0652(6) Uani d . 1 . . C
H13A 0.4559 0.2852 0.0197 0.078 Uiso calc R 1 . . H
H13B 0.5538 0.3607 0.1173 0.078 Uiso calc R 1 . . H
N14 0.44401(19) 0.21205(13) 0.16730(13) 0.0500(4) Uani d . 1 . . N
C15 0.5400(3) 0.1160(2) 0.1256(2) 0.0767(7) Uani d . 1 . . C
H15A 0.5282 0.0550 0.1758 0.115 Uiso calc R 1 . . H
H15B 0.6598 0.1408 0.1206 0.115 Uiso calc R 1 . . H
H15C 0.4954 0.0889 0.0530 0.115 Uiso calc R 1 . . H
C16 0.3070(2) 0.50315(16) 0.14180(14) 0.0472(4) Uani d . 1 . . C
C17 0.1677(3) 0.56849(19) 0.11844(16) 0.0567(5) Uani d . 1 . . C
H17 0.0650 0.5311 0.0908 0.068 Uiso calc R 1 . . H
C18 0.1773(3) 0.6870(2) 0.13506(18) 0.0649(5) Uani d . 1 . . C
H18 0.0819 0.7278 0.1185 0.078 Uiso calc R 1 . . H
C19 0.3270(3) 0.74446(19) 0.17598(18) 0.0646(6) Uani d . 1 . . C
H19 0.3352 0.8241 0.1883 0.078 Uiso calc R 1 . . H
C20 0.4643(3) 0.68013(18) 0.19809(16) 0.0586(5) Uani d . 1 . . C
N21 0.6288(3) 0.7408(2) 0.23596(19) 0.0862(7) Uani d . 1 . . N
O22 0.7586(3) 0.6863(2) 0.2372(2) 0.1137(8) Uani d . 1 . . O
O23 0.6306(4) 0.8442(2) 0.2582(3) 0.1482(11) Uani d . 1 . . O
C24 0.4578(3) 0.56196(18) 0.18234(16) 0.0561(5) Uani d . 1 . . C
H24 0.5542 0.5221 0.1988 0.067 Uiso calc R 1 . . H
C25 0.0016(2) 0.31102(16) 0.21594(15) 0.0483(4) Uani d . 1 . . C
O26 -0.09065(18) 0.30536(16) 0.13356(12) 0.0714(5) Uani d . 1 . . O
C27 -0.0520(2) 0.32635(15) 0.33292(15) 0.0459(4) Uani d . 1 . . C
C28 -0.2186(3) 0.32476(18) 0.37410(18) 0.0579(5) Uani d . 1 . . C
H28 -0.3153 0.3109 0.3270 0.069 Uiso calc R 1 . . H
C29 -0.2339(3) 0.34456(19) 0.48762(19) 0.0647(6) Uani d . 1 . . C
H29 -0.3433 0.3455 0.5178 0.078 Uiso calc R 1 . . H
C30 -0.0903(3) 0.36305(18) 0.55766(17) 0.0620(5) Uani d . 1 . . C
H30 -0.1056 0.3739 0.6342 0.074 Uiso calc R 1 . . H
C31 0.0754(3) 0.36588(16) 0.51733(15) 0.0520(4) Uani d . 1 . . C
H31 0.1714 0.3794 0.5649 0.062 Uiso calc R 1 . . H
C32 0.0924(2) 0.34762(15) 0.40279(14) 0.0441(4) Uani d . 1 . . C
C33 0.2507(2) 0.35300(14) 0.33584(14) 0.0412(4) Uani d . 1 . . C
O34 0.39307(16) 0.38840(12) 0.36893(11) 0.0534(3) Uani d . 1 . . O

loop_
_atom_site_aniso_label
_atom_site_aniso_U_11
_atom_site_aniso_U_22
_atom_site_aniso_U_33
_atom_site_aniso_U_12
_atom_site_aniso_U_13
_atom_site_aniso_U_23
N1 0.0585(10) 0.0641(10) 0.0556(10) -0.0203(8) -0.0027(7) -0.0167(8)
C2 0.0564(11) 0.0596(12) 0.0483(10) -0.0072(9) -0.0011(8) -0.0149(8)
O3 0.0861(11) 0.0806(11) 0.0447(8) -0.0177(8) -0.0061(7) -0.0126(7)
C4 0.0441(9) 0.0506(10) 0.0421(9) -0.0051(7) 0.0009(7) -0.0107(7)
C5 0.0421(9) 0.0410(9) 0.0512(10) -0.0021(7) 0.0019(7) -0.0080(7)
C6 0.0475(10) 0.0491(10) 0.0601(11) -0.0002(8) -0.0059(8) -0.0027(8)
C7 0.0646(12) 0.0580(12) 0.0598(12) 0.0097(9) -0.0034(9) 0.0050(9)
C8 0.0715(14) 0.0496(11) 0.0726(14) 0.0042(10) 0.0138(11) 0.0033(10)
C9 0.0609(12) 0.0488(11) 0.0732(14) -0.0101(9) 0.0122(10) -0.0095(10)
C10 0.0459(10) 0.0485(10) 0.0550(11) -0.0038(8) 0.0042(8) -0.0126(8)
C11 0.0408(9) 0.0498(9) 0.0383(8) -0.0032(7) 0.0002(6) -0.0036(7)
C12 0.0508(10) 0.0585(11) 0.0387(9) -0.0041(8) 0.0023(7) -0.0006(8)
C13 0.0666(13) 0.0662(13) 0.0630(13) 0.0032(10) 0.0252(10) 0.0001(10)
N14 0.0458(8) 0.0477(8) 0.0546(9) -0.0022(6) 0.0095(7) -0.0103(7)
C15 0.0667(14) 0.0587(13) 0.1022(18) 0.0031(10) 0.0252(13) -0.0224(12)
C16 0.0487(10) 0.0573(11) 0.0351(8) -0.0028(8) 0.0027(7) 0.0044(7)
C17 0.0505(11) 0.0714(13) 0.0474(10) -0.0001(9) -0.0016(8) 0.0006(9)
C18 0.0652(13) 0.0691(14) 0.0622(13) 0.0144(10) 0.0093(10) 0.0069(10)
C19 0.0789(15) 0.0565(12) 0.0578(12) -0.0006(11) 0.0166(10) -0.0014(9)
C20 0.0651(12) 0.0630(13) 0.0452(10) -0.0139(10) -0.0008(9) 0.0018(9)
N21 0.0834(16) 0.0845(16) 0.0854(15) -0.0264(13) -0.0166(12) 0.0011(12)
O22 0.0803(14) 0.1120(17) 0.145(2) -0.0256(12) -0.0423(13) 0.0251(14)
O23 0.139(2) 0.0982(18) 0.193(3) -0.0374(15) -0.0220(19) -0.0522(18)
C24 0.0511(11) 0.0657(13) 0.0512(11) -0.0017(9) -0.0047(8) 0.0100(9)
C25 0.0425(9) 0.0546(10) 0.0468(10) -0.0028(8) -0.0010(7) 0.0027(8)
O26 0.0492(8) 0.1128(13) 0.0504(8) -0.0042(8) -0.0107(6) 0.0035(8)
C27 0.0438(9) 0.0478(10) 0.0465(10) 0.0035(7) 0.0033(7) 0.0048(7)
C28 0.0459(10) 0.0640(12) 0.0650(12) 0.0042(9) 0.0076(9) 0.0114(10)
C29 0.0605(13) 0.0664(13) 0.0685(13) 0.0044(10) 0.0236(10) 0.0080(10)
C30 0.0847(15) 0.0540(11) 0.0485(11) 0.0050(10) 0.0223(10) 0.0049(9)
C31 0.0650(12) 0.0490(10) 0.0420(9) 0.0045(8) 0.0026(8) 0.0020(8)
C32 0.0481(9) 0.0413(9) 0.0430(9) 0.0043(7) 0.0039(7) 0.0018(7)
C33 0.0430(9) 0.0394(8) 0.0405(8) 0.0022(7) -0.0017(7) -0.0019(7)
O34 0.0449(7) 0.0613(8) 0.0513(7) -0.0023(6) -0.0056(5) -0.0105(6)

loop_
_atom_type_symbol
_atom_type_description
_atom_type_scat_dispersion_real
_atom_type_scat_dispersion_imag
_atom_type_scat_source
C C 0.0033 0.0016 'International Tables Vol C Tables 4.2.6.8 and 6.1.1.4'
H H 0.0000 0.0000 'International Tables Vol C Tables 4.2.6.8 and 6.1.1.4'
N N 0.0061 0.0033 'International Tables Vol C Tables 4.2.6.8 and 6.1.1.4'
O O 0.0106 0.0060 'International Tables Vol C Tables 4.2.6.8 and 6.1.1.4'

loop_
_geom_angle_atom_site_label_1
_geom_angle_atom_site_label_2
_geom_angle_atom_site_label_3
_geom_angle
_geom_angle_publ_flag
C2 N1 C10 112.19(15) yes
C2 N1 H1 123.9 ?
C10 N1 H1 123.9 ?
O3 C2 N1 126.58(17) yes
O3 C2 C4 126.19(18) yes
N1 C2 C4 107.21(16) yes
N14 C4 C5 114.48(15) yes
N14 C4 C2 115.57(15) yes
C5 C4 C2 101.12(14) ?
N14 C4 C11 100.67(13) yes
C5 C4 C11 116.09(14) ?
C2 C4 C11 109.50(15) ?
C6 C5 C10 119.36(18) ?
C6 C5 C4 131.39(15) ?
C10 C5 C4 109.24(15) ?
C5 C6 C7 119.17(17) ?
C5 C6 H6 120.4 ?
C7 C6 H6 120.4 ?
C8 C7 C6 120.5(2) ?
C8 C7 H7 119.8 ?
C6 C7 H7 119.8 ?
C9 C8 C7 121.4(2) ?
C9 C8 H8 119.3 ?
C7 C8 H8 119.3 ?
C10 C9 C8 117.55(18) ?
C10 C9 H9 121.2 ?
C8 C9 H9 121.2 ?
C9 C10 C5 122.03(18) ?
C9 C10 N1 128.50(17) ?
C5 C10 N1 109.41(17) yes
C33 C11 C25 102.15(13) ?
C33 C11 C12 116.40(14) ?
C25 C11 C12 114.49(15) ?
C33 C11 C4 108.53(13) ?
C25 C11 C4 113.69(14) ?
C12 C11 C4 101.90(14) ?
C16 C12 C13 117.70(16) ?
C16 C12 C11 114.71(14) ?
C13 C12 C11 104.40(16) ?
C16 C12 H12 106.4 ?
C13 C12 H12 106.4 ?
C11 C12 H12 106.4 ?
N14 C13 C12 106.28(15) yes
N14 C13 H13A 110.5 ?
C12 C13 H13A 110.5 ?
N14 C13 H13B 110.5 ?
C12 C13 H13B 110.5 ?
H13A C13 H13B 108.7 ?
C4 N14 C15 116.02(16) yes
C4 N14 C13 109.10(16) yes
C15 N14 C13 114.71(17) yes
N14 C15 H15A 109.5 ?
N14 C15 H15B 109.5 ?
H15A C15 H15B 109.5 ?
N14 C15 H15C 109.5 ?
H15A C15 H15C 109.5 ?
H15B C15 H15C 109.5 ?
C24 C16 C17 117.19(19) ?
C24 C16 C12 123.33(17) ?
C17 C16 C12 119.48(16) ?
C18 C17 C16 122.23(19) ?
C18 C17 H17 118.9 ?
C16 C17 H17 118.9 ?
C19 C18 C17 120.2(2) ?
C19 C18 H18 119.9 ?
C17 C18 H18 119.9 ?
C18 C19 C20 117.5(2) ?
C18 C19 H19 121.2 ?
C20 C19 H19 121.2 ?
C19 C20 C24 123.37(19) yes
C19 C20 N21 118.3(2) yes
C24 C20 N21 118.3(2) yes
O23 N21 O22 123.4(2) yes
O23 N21 C20 118.1(3) yes
O22 N21 C20 118.4(2) yes
C20 C24 C16 119.52(19) ?
C20 C24 H24 120.2 ?
C16 C24 H24 120.2 ?
O26 C25 C27 126.87(17) yes
O26 C25 C11 125.03(17) yes
C27 C25 C11 108.06(14) ?
C32 C27 C28 121.68(17) ?
C32 C27 C25 109.87(15) ?
C28 C27 C25 128.42(17) ?
C29 C28 C27 116.99(19) ?
C29 C28 H28 121.5 ?
C27 C28 H28 121.5 ?
C28 C29 C30 121.43(19) ?
C28 C29 H29 119.3 ?
C30 C29 H29 119.3 ?
C29 C30 C31 121.89(18) ?
C29 C30 H30 119.1 ?
C31 C30 H30 119.1 ?
C30 C31 C32 117.21(18) ?
C30 C31 H31 121.4 ?
C32 C31 H31 121.4 ?
C27 C32 C31 120.76(17) ?
C27 C32 C33 109.97(15) ?
C31 C32 C33 129.18(17) ?
O34 C33 C32 126.16(16) yes
O34 C33 C11 126.14(16) yes
C32 C33 C11 107.69(14) ?

loop_
_geom_bond_atom_site_label_1
_geom_bond_atom_site_label_2
_geom_bond_site_symmetry_2
_geom_bond_distance
_geom_bond_publ_flag
N1 C2 . 1.355(3) yes
N1 C10 . 1.399(3) yes
N1 H1 . 0.8600 ?
C2 O3 . 1.221(2) yes
C2 C4 . 1.573(2) ?
C4 N14 . 1.451(2) yes
C4 C5 . 1.504(3) ?
C4 C11 . 1.574(3) ?
C5 C6 . 1.379(3) ?
C5 C10 . 1.396(2) ?
C6 C7 . 1.384(3) ?
C6 H6 . 0.9300 ?
C7 C8 . 1.382(3) ?
C7 H7 . 0.9300 ?
C8 C9 . 1.381(3) ?
C8 H8 . 0.9300 ?
C9 C10 . 1.378(3) ?
C9 H9 . 0.9300 ?
C11 C33 . 1.536(2) ?
C11 C25 . 1.542(2) ?
C11 C12 . 1.548(2) ?
C12 C16 . 1.516(3) ?
C12 C13 . 1.531(3) ?
C12 H12 . 0.9800 ?
C13 N14 . 1.456(3) yes
C13 H13A . 0.9700 ?
C13 H13B . 0.9700 ?
N14 C15 . 1.454(3) yes
C15 H15A . 0.9600 ?
C15 H15B . 0.9600 ?
C15 H15C . 0.9600 ?
C16 C24 . 1.384(3) ?
C16 C17 . 1.396(3) ?
C17 C18 . 1.382(3) ?
C17 H17 . 0.9300 ?
C18 C19 . 1.372(3) ?
C18 H18 . 0.9300 ?
C19 C20 . 1.372(3) ?
C19 H19 . 0.9300 ?
C20 C24 . 1.378(3) ?
C20 N21 . 1.471(3) yes
N21 O23 . 1.220(3) yes
N21 O22 . 1.226(3) yes
C24 H24 . 0.9300 ?
C25 O26 . 1.206(2) yes
C25 C27 . 1.475(3) ?
C27 C32 . 1.387(2) ?
C27 C28 . 1.393(3) ?
C28 C29 . 1.376(3) ?
C28 H28 . 0.9300 ?
C29 C30 . 1.381(3) ?
C29 H29 . 0.9300 ?
C30 C31 . 1.382(3) ?
C30 H30 . 0.9300 ?
C31 C32 . 1.388(2) ?
C31 H31 . 0.9300 ?
C32 C33 . 1.480(2) ?
C33 O34 . 1.206(2) yes

loop_
_geom_hbond_atom_site_label_D
_geom_hbond_atom_site_label_H
_geom_hbond_atom_site_label_A
_geom_hbond_site_symmetry_A
_geom_hbond_distance_DH
_geom_hbond_distance_HA
_geom_hbond_distance_DA
_geom_hbond_angle_DHA
_geom_hbond_publ_flag
N1 H1 O3 2_555 0.86 2.12 2.949(2) 162 yes
C28 H28 O34 1_455 0.93 2.54 3.150(2) 124 yes
C31 H31 O22 2_666 0.93 2.60 3.296(3) 133 yes
C19 H19 O23 . 0.93 2.42 2.703(4) 98 yes
C24 H24 O22 . 0.93 2.43 2.717(3) 98 yes

loop_
_geom_torsion_atom_site_label_1
_geom_torsion_atom_site_label_2
_geom_torsion_atom_site_label_3
_geom_torsion_atom_site_label_4
_geom_torsion
C10 N1 C2 O3 171.0(2)
C10 N1 C2 C4 -7.5(2)
O3 C2 C4 N14 -45.3(3)
N1 C2 C4 N14 133.19(18)
O3 C2 C4 C5 -169.5(2)
N1 C2 C4 C5 9.0(2)
O3 C2 C4 C11 67.4(3)
N1 C2 C4 C11 -114.04(18)
N14 C4 C5 C6 46.0(3)
C2 C4 C5 C6 170.9(2)
C11 C4 C5 C6 -70.7(2)
N14 C4 C5 C10 -132.51(16)
C2 C4 C5 C10 -7.57(19)
C11 C4 C5 C10 110.79(17)
C10 C5 C6 C7 -2.1(3)
C4 C5 C6 C7 179.57(19)
C5 C6 C7 C8 0.3(3)
C6 C7 C8 C9 1.3(3)
C7 C8 C9 C10 -1.0(3)
C8 C9 C10 C5 -0.9(3)
C8 C9 C10 N1 175.9(2)
C6 C5 C10 C9 2.4(3)
C4 C5 C10 C9 -178.85(18)
C6 C5 C10 N1 -174.91(17)
C4 C5 C10 N1 3.8(2)
C2 N1 C10 C9 -174.5(2)
C2 N1 C10 C5 2.6(2)
N14 C4 C11 C33 -82.95(15)
C5 C4 C11 C33 41.22(19)
C2 C4 C11 C33 154.87(14)
N14 C4 C11 C25 164.13(14)
C5 C4 C11 C25 -71.70(18)
C2 C4 C11 C25 41.95(19)
N14 C4 C11 C12 40.41(15)
C5 C4 C11 C12 164.58(14)
C2 C4 C11 C12 -81.76(16)
C33 C11 C12 C16 -40.2(2)
C25 C11 C12 C16 78.79(19)
C4 C11 C12 C16 -158.03(15)
C33 C11 C12 C13 90.10(18)
C25 C11 C12 C13 -150.94(16)
C4 C11 C12 C13 -27.76(17)
C16 C12 C13 N14 133.65(17)
C11 C12 C13 N14 5.2(2)
C5 C4 N14 C15 63.9(2)
C2 C4 N14 C15 -53.0(3)
C11 C4 N14 C15 -170.79(18)
C5 C4 N14 C13 -164.67(15)
C2 C4 N14 C13 78.4(2)
C11 C4 N14 C13 -39.40(17)
C12 C13 N14 C4 22.3(2)
C12 C13 N14 C15 154.39(17)
C13 C12 C16 C24 -25.3(3)
C11 C12 C16 C24 98.2(2)
C13 C12 C16 C17 154.07(18)
C11 C12 C16 C17 -82.5(2)
C24 C16 C17 C18 -0.3(3)
C12 C16 C17 C18 -179.68(17)
C16 C17 C18 C19 -0.1(3)
C17 C18 C19 C20 0.6(3)
C18 C19 C20 C24 -0.7(3)
C18 C19 C20 N21 176.60(19)
C19 C20 N21 O23 8.3(4)
C24 C20 N21 O23 -174.3(3)
C19 C20 N21 O22 -167.6(2)
C24 C20 N21 O22 9.9(3)
C19 C20 C24 C16 0.3(3)
N21 C20 C24 C16 -177.01(18)
C17 C16 C24 C20 0.2(3)
C12 C16 C24 C20 179.58(17)
C33 C11 C25 O26 164.22(19)
C12 C11 C25 O26 37.5(3)
C4 C11 C25 O26 -79.1(2)
C33 C11 C25 C27 -13.39(18)
C12 C11 C25 C27 -140.10(15)
C4 C11 C25 C27 103.32(16)
O26 C25 C27 C32 -170.3(2)
C11 C25 C27 C32 7.3(2)
O26 C25 C27 C28 7.8(3)
C11 C25 C27 C28 -174.64(18)
C32 C27 C28 C29 -0.4(3)
C25 C27 C28 C29 -178.27(19)
C27 C28 C29 C30 -1.2(3)
C28 C29 C30 C31 1.9(3)
C29 C30 C31 C32 -0.9(3)
C28 C27 C32 C31 1.3(3)
C25 C27 C32 C31 179.54(16)
C28 C27 C32 C33 -175.65(16)
C25 C27 C32 C33 2.6(2)
C30 C31 C32 C27 -0.6(3)
C30 C31 C32 C33 175.68(17)
C27 C32 C33 O34 166.96(17)
C31 C32 C33 O34 -9.7(3)
C27 C32 C33 C11 -11.45(19)
C31 C32 C33 C11 171.91(17)
C25 C11 C33 O34 -163.61(17)
C12 C11 C33 O34 -38.1(3)
C4 C11 C33 O34 76.0(2)
C25 C11 C33 C32 14.80(17)
C12 C11 C33 C32 140.27(15)
C4 C11 C33 C32 -105.57(15)
